data_7046208
loop_
_publ_author_name
'Chen, Sihuai'
'Mereacre, Valeriu'
'Zhao, Zhiying'
'Zhang, Wanwan'
'Zhang, Mengsi'
'He, Zhangzhen'

_publ_section_title
;
 Targeted replacement: systematic studies of dodecanuclear {MLn}
 coordination clusters (M = Cr, Co; Ln = Dy, Y).
;
_journal_issue 22
_journal_name_full 'Dalton transactions (Cambridge, England : 2003)'
_journal_page_first 7456
_journal_page_last 7462
_journal_paper_doi 10.1039/c8dt01289j
_journal_volume 47
_journal_year 2018
_chemical_formula_moiety 'C160 H190 Cr6 Dy6 N6 O52, 2(H2 O)'
_chemical_formula_sum 'C160 H194 Cr6 Dy6 N6 O54'
_chemical_formula_weight 4352.20
_space_group_crystal_system monoclinic
_space_group_IT_number 15
_space_group_name_Hall '-C 2yc'
_space_group_name_H-M_alt 'C 1 2/c 1'
_symmetry_space_group_name_Hall '-C 2yc'
_symmetry_space_group_name_H-M 'C 1 2/c 1'
_atom_sites_solution_hydrogens mixed
_audit_creation_date 2017-12-27
_audit_creation_method
;
Olex2 1.2
(compiled 2017.08.10 svn.r3458 for OlexSys, GUI svn.r5381)
;
_audit_update_record
;
2018-01-08 deposited with the CCDC.
2018-05-01 downloaded from the CCDC.
;
_cell_angle_alpha 90
_cell_angle_beta 116.41
_cell_angle_gamma 90
_cell_formula_units_Z 4
_cell_length_a 34.998
_cell_length_b 16.991
_cell_length_c 34.268
_cell_measurement_reflns_used 27405
_cell_measurement_temperature 293(2)
_cell_measurement_theta_max 27.5359
_cell_measurement_theta_min 2.9390
_cell_volume 18250.786
_computing_cell_refinement 'CrystalClear (Rigaku Inc., 2008)'
_computing_data_collection 'CrystalClear (Rigaku Inc., 2008)'
_computing_data_reduction 'CrystalClear (Rigaku Inc., 2008)'
_computing_molecular_graphics 'Olex2 (Dolomanov et al., 2009)'
_computing_publication_material 'Olex2 (Dolomanov et al., 2009)'
_computing_structure_refinement 'ShelXL (Sheldrick, 2015)'
_computing_structure_solution 'ShelXT (Sheldrick, 2015)'
_diffrn_ambient_temperature 293(2)
_diffrn_detector_area_resol_mean 28.5714
_diffrn_measured_fraction_theta_full 0.996
_diffrn_measured_fraction_theta_max 0.996
_diffrn_measurement_device_type
;
Saturn724+ (2x2 bin mode)
;
_diffrn_measurement_method CCD_Profile_fitting
_diffrn_radiation_type MoK\a
_diffrn_radiation_wavelength 0.71073
_diffrn_reflns_av_R_equivalents 0.0703
_diffrn_reflns_av_unetI/netI 0.0703
_diffrn_reflns_Laue_measured_fraction_full 0.996
_diffrn_reflns_Laue_measured_fraction_max 0.996
_diffrn_reflns_limit_h_max 40
_diffrn_reflns_limit_h_min -41
_diffrn_reflns_limit_k_max 20
_diffrn_reflns_limit_k_min -20
_diffrn_reflns_limit_l_max 38
_diffrn_reflns_limit_l_min -40
_diffrn_reflns_number 62593
_diffrn_reflns_point_group_measured_fraction_full 0.996
_diffrn_reflns_point_group_measured_fraction_max 0.996
_diffrn_reflns_theta_full 25.027
_diffrn_reflns_theta_max 25.027
_diffrn_reflns_theta_min 2.940
_exptl_absorpt_coefficient_mu 2.843
_exptl_absorpt_correction_T_max 1.0000
_exptl_absorpt_correction_T_min 0.7416
_exptl_absorpt_correction_type multi-scan
_exptl_absorpt_process_details
;
    Higashi, T. (1995). Program for Absorption Correction.
    Rigaku Corporation, Tokyo, Japan.
;
_exptl_crystal_colour Purple
_exptl_crystal_density_diffrn 1.584
_exptl_crystal_description Prism
_exptl_crystal_F_000 8672
_exptl_crystal_size_max 0.2500
_exptl_crystal_size_mid 0.2000
_exptl_crystal_size_min 0.1500
_refine_diff_density_max 0.661
_refine_diff_density_min -0.998
_refine_diff_density_rms 0.110
_refine_ls_extinction_method none
_refine_ls_goodness_of_fit_ref 1.171
_refine_ls_hydrogen_treatment mixed
_refine_ls_matrix_type full
_refine_ls_number_parameters 1073
_refine_ls_number_reflns 16059
_refine_ls_number_restraints 7
_refine_ls_restrained_S_all 1.171
_refine_ls_R_factor_all 0.0739
_refine_ls_R_factor_gt 0.0612
_refine_ls_shift/su_max 0.001
_refine_ls_shift/su_mean 0.000
_refine_ls_structure_factor_coef Fsqd
_refine_ls_weighting_details 'w=1/[\s^2^(Fo^2^)+(0.0336P)^2^+46.1481P] where P=(Fo^2^+2Fc^2^)/3'
_refine_ls_weighting_scheme calc
_refine_ls_wR_factor_gt 0.1153
_refine_ls_wR_factor_ref 0.1211
_reflns_Friedel_coverage 0.000
_reflns_number_gt 13649
_reflns_number_total 16059
_reflns_threshold_expression 'I > 2\s(I)'
_cod_data_source_file c8dt01289j2.cif
_cod_data_source_block Cr6Dy6
_cod_depositor_comments
;
The following automatic conversions were performed:

'_exptl_absorpt_correction_type' value 'Multi-scan' changed to
'multi-scan' according to
/home/data/users/saulius/crontab/automatic-downloads/rss-feeds/RSC/lib/dictionaries/cif_core.dic
dictionary named 'cif_core.dic' version 2.4.2 from 2011-04-26.

Automatic conversion script
Id: cif_fix_values 4973 2017-02-22 13:04:09Z antanas 

 Adding full bibliography for 7046208--7046209.cif.
;
_cod_original_cell_volume 18251.7
_cod_database_code 7046208
_shelx_shelxl_version_number 2014/7
_shelx_space_group_comment
;
The symmetry employed for this shelxl refinement is uniquely defined
by the following loop, which should always be used as a source of
symmetry information in preference to the above space-group names.
They are only intended as comments.
;
_olex2_refinement_description
;
1. Fixed Uiso
 At 1.2 times of:
  All C(H) groups, All C(H,H) groups
 At 1.5 times of:
  All C(H,H,H) groups, All O(H,H) groups
2. Restrained distances
 O1-H1
 0.85 with sigma of 0.01
 O2-H2
 0.85 with sigma of 0.01
 O3-H3
 0.85 with sigma of 0.01
 O4-H4
 0.85 with sigma of 0.01
 H1-O26
 3.4 with sigma of 0.02
 H3-O24
 1.9 with sigma of 0.02
 H4-O16
 3 with sigma of 0.02
3.a Free rotating group:
 O27(H27C,H27D)
3.b Secondary CH2 refined with riding coordinates:
 C19(H19A,H19B), C1(H1A,H1B), C2(H2A,H2B), C4(H4A,H4B), C16(H16A,H16B),
 C17(H17A,H17B), C24(H24A,H24B), C3(H3A,H3B), C18(H18A,H18B), C27(H27A,H27B),
 C26(H26A,H26B), C25(H25A,H25B)
3.c Aromatic/amide H refined with riding coordinates:
 C45(H45), C52(H52), C55(H55), C36(H36), C41(H41), C59(H59), C48(H48),
 C15(H15), C49(H49), C11(H11), C50(H50), C34(H34), C62(H62), C51(H51), C56(H56),
  C69(H69), C44(H44), C42(H42), C38(H38), C80(H80), C57(H57), C58(H58),
 C65(H65), C43(H43), C37(H37), C35(H35), C12(H12), C14(H14), C13(H13), C64(H64),
  C63(H63), C66(H66), C70(H70), C79(H79), C77(H77), C76(H76), C78(H78),
 C73(H73), C71(H71), C72(H72)
3.d Idealised Me refined as rotating group:
 C6(H6A,H6B,H6C), C21(H21A,H21B,H21C), C8(H8A,H8B,H8C), C7(H7A,H7B,H7C),
 C23(H23A,H23B,H23C), C30(H30A,H30B,H30C), C22(H22A,H22B,H22C), C31(H31A,H31B,
 H31C), C29(H29A,H29B,H29C)
;
_olex2_submission_special_instructions 'No special instructions were received'

loop_
_space_group_symop_operation_xyz
'x, y, z'
'-x, y, -z+1/2'
'x+1/2, y+1/2, z'
'-x+1/2, y+1/2, -z+1/2'
'-x, -y, -z'
'x, -y, z-1/2'
'-x+1/2, -y+1/2, -z'
'x+1/2, -y+1/2, z-1/2'

loop_
_atom_site_label
_atom_site_type_symbol
_atom_site_fract_x
_atom_site_fract_y
_atom_site_fract_z
_atom_site_U_iso_or_equiv
_atom_site_adp_type
_atom_site_occupancy
_atom_site_site_symmetry_order
_atom_site_calc_flag
_atom_site_refinement_flags_posn
Dy1 Dy 0.34344(2) 0.29792(2) 0.97427(2) 0.03598(10) Uani 1 1 d .
Dy3 Dy 0.23969(2) 0.19339(2) 0.88485(2) 0.03616(10) Uani 1 1 d .
Dy2 Dy 0.35706(2) 0.12524(2) 0.90172(2) 0.04212(11) Uani 1 1 d .
Cr1 Cr 0.43372(4) 0.19700(8) 0.99536(4) 0.0429(3) Uani 1 1 d .
Cr2 Cr 0.26668(4) 0.01397(7) 0.85868(4) 0.0364(3) Uani 1 1 d .
Cr3 Cr 0.26381(4) 0.38753(7) 0.88864(4) 0.0356(3) Uani 1 1 d .
O2 O 0.26659(14) 0.3083(3) 0.93135(15) 0.0314(11) Uani 1 1 d D
O10 O 0.32445(14) 0.3720(3) 0.91244(15) 0.0390(12) Uani 1 1 d .
O26 O 0.20904(15) 0.1673(3) 0.93329(16) 0.0414(12) Uani 1 1 d D
O4 O 0.28217(15) 0.1243(3) 0.85294(15) 0.0373(12) Uani 1 1 d D
O3 O 0.38792(15) 0.2425(3) 0.94238(16) 0.0374(12) Uani 1 1 d D
O1 O 0.31343(14) 0.1751(3) 0.93806(16) 0.0319(11) Uani 1 1 d D
O8 O 0.24110(14) 0.0551(3) 0.89404(15) 0.0366(11) Uani 1 1 d .
O9 O 0.25297(15) 0.2985(3) 0.84973(15) 0.0382(12) Uani 1 1 d .
O11 O 0.40492(16) 0.3762(3) 1.00088(18) 0.0513(15) Uani 1 1 d .
O23 O 0.35084(17) 0.2118(3) 0.84616(18) 0.0511(14) Uani 1 1 d .
O7 O 0.32236(15) 0.0072(3) 0.90864(16) 0.0422(13) Uani 1 1 d .
O20 O 0.20061(15) 0.4038(3) 0.86703(16) 0.0449(13) Uani 1 1 d .
O25 O 0.32871(15) 0.2813(3) 1.03556(15) 0.0386(12) Uani 1 1 d .
O5 O 0.39751(15) 0.2148(3) 1.02359(15) 0.0406(12) Uani 1 1 d .
O17 O 0.21186(15) 0.0238(3) 0.80473(15) 0.0425(13) Uani 1 1 d .
O12 O 0.46190(15) 0.3011(3) 1.01572(17) 0.0494(14) Uani 1 1 d .
O19 O 0.17867(15) 0.2781(3) 0.86447(17) 0.0462(14) Uani 1 1 d .
O18 O 0.18942(15) 0.1425(3) 0.81597(15) 0.0434(13) Uani 1 1 d .
O21 O 0.27291(15) 0.4790(3) 0.92941(15) 0.0428(13) Uani 1 1 d .
O22 O 0.32147(16) 0.4230(3) 0.99127(15) 0.0430(13) Uani 1 1 d .
O13 O 0.47188(16) 0.1816(4) 0.96656(18) 0.0554(16) Uani 1 1 d .
O6 O 0.40604(16) 0.0951(3) 0.97328(16) 0.0483(14) Uani 1 1 d .
O14 O 0.42716(17) 0.1245(4) 0.90363(18) 0.0567(16) Uani 1 1 d .
O16 O 0.29225(16) -0.0347(3) 0.82202(16) 0.0464(13) Uani 1 1 d D
O27 O 0.22357(19) 0.3523(4) 0.98013(18) 0.0563(15) Uani 1 1 d .
H27C H 0.2425 0.3453 1.0061 0.084 Uiso 1 1 d G
H27D H 0.2079 0.3116 0.9744 0.084 Uiso 1 1 d G
O15 O 0.35283(17) 0.0374(3) 0.84565(18) 0.0533(15) Uani 1 1 d .
N2 N 0.2565(2) -0.0979(4) 0.8842(2) 0.0469(17) Uani 1 1 d .
N3 N 0.2737(2) 0.4516(4) 0.8374(2) 0.0451(16) Uani 1 1 d .
O24 O 0.4016(2) 0.3020(4) 0.8742(2) 0.082(2) Uani 1 1 d D
C19 C 0.2557(3) 0.3139(5) 0.8106(2) 0.051(2) Uani 1 1 d .
H19A H 0.2343 0.2833 0.7872 0.062 Uiso 1 1 calc R
H19B H 0.2835 0.2982 0.8137 0.062 Uiso 1 1 calc R
C32 C 0.1720(2) 0.3502(5) 0.8595(2) 0.0429(19) Uani 1 1 d .
C53 C 0.3257(2) 0.3231(4) 1.0644(2) 0.0356(17) Uani 1 1 d .
C60 C 0.4441(3) 0.3663(5) 1.0157(2) 0.046(2) Uani 1 1 d .
C54 C 0.3647(2) 0.3659(5) 1.0965(2) 0.0392(18) Uani 1 1 d .
C1 C 0.3337(3) -0.0678(5) 0.9289(3) 0.061(2) Uani 1 1 d .
H1A H 0.3354 -0.0650 0.9579 0.073 Uiso 1 1 calc R
H1B H 0.3617 -0.0826 0.9318 0.073 Uiso 1 1 calc R
N1 N 0.4701(2) 0.1263(4) 1.0533(2) 0.056(2) Uani 1 1 d .
C33 C 0.1264(2) 0.3794(6) 0.8420(2) 0.051(2) Uani 1 1 d .
C39 C 0.1846(2) 0.0785(5) 0.7961(2) 0.0410(18) Uani 1 1 d .
C2 C 0.3011(3) -0.1304(5) 0.9023(3) 0.059(2) Uani 1 1 d .
H2A H 0.3070 -0.1480 0.8786 0.071 Uiso 1 1 calc R
H2B H 0.3036 -0.1754 0.9207 0.071 Uiso 1 1 calc R
C5 C 0.2234(3) -0.1588(5) 0.8541(3) 0.054(2) Uani 1 1 d .
C4 C 0.2458(3) -0.0774(5) 0.9209(3) 0.055(2) Uani 1 1 d .
H4A H 0.2637 -0.1082 0.9464 0.066 Uiso 1 1 calc R
H4B H 0.2164 -0.0914 0.9127 0.066 Uiso 1 1 calc R
C47 C 0.3078(2) 0.5591(5) 0.9924(3) 0.0445(19) Uani 1 1 d .
C16 C 0.3213(3) 0.4400(5) 0.8509(3) 0.057(2) Uani 1 1 d .
H16A H 0.3251 0.3941 0.8361 0.069 Uiso 1 1 calc R
H16B H 0.3321 0.4854 0.8418 0.069 Uiso 1 1 calc R
C45 C 0.1085(3) 0.1161(5) 0.7487(3) 0.061(2) Uani 1 1 d .
H45 H 0.1121 0.1575 0.7678 0.073 Uiso 1 1 calc R
C52 C 0.2834(3) 0.6244(5) 0.9727(3) 0.062(3) Uani 1 1 d .
H52 H 0.2610 0.6203 0.9449 0.075 Uiso 1 1 calc R
C9 C 0.3295(3) -0.0196(5) 0.8252(2) 0.046(2) Uani 1 1 d .
C17 C 0.3460(2) 0.4296(5) 0.8985(3) 0.047(2) Uani 1 1 d .
H17A H 0.3746 0.4118 0.9054 0.056 Uiso 1 1 calc R
H17B H 0.3480 0.4792 0.9132 0.056 Uiso 1 1 calc R
C24 C 0.3960(3) 0.1486(5) 1.0474(3) 0.054(2) Uani 1 1 d .
H24A H 0.3792 0.1073 1.0276 0.065 Uiso 1 1 calc R
H24B H 0.3827 0.1625 1.0660 0.065 Uiso 1 1 calc R
C55 C 0.4049(3) 0.3475(6) 1.0994(3) 0.056(2) Uani 1 1 d .
H55 H 0.4074 0.3091 1.0812 0.067 Uiso 1 1 calc R
C36 C 0.0941(3) 0.3236(6) 0.8302(3) 0.063(3) Uani 1 1 d .
H36 H 0.1003 0.2702 0.8340 0.075 Uiso 1 1 calc R
C46 C 0.3006(2) 0.4803(4) 0.9697(2) 0.0382(17) Uani 1 1 d .
C3 C 0.2523(3) 0.0100(4) 0.9324(2) 0.049(2) Uani 1 1 d .
H3A H 0.2347 0.0255 0.9464 0.058 Uiso 1 1 calc R
H3B H 0.2819 0.0197 0.9526 0.058 Uiso 1 1 calc R
C10 C 0.3467(3) -0.0732(5) 0.8024(3) 0.050(2) Uani 1 1 d .
C67 C 0.4623(3) 0.1527(5) 0.9292(3) 0.051(2) Uani 1 1 d .
C40 C 0.1424(2) 0.0645(5) 0.7566(2) 0.046(2) Uani 1 1 d .
C41 C 0.1362(3) 0.0045(5) 0.7278(3) 0.058(2) Uani 1 1 d .
H41 H 0.1584 -0.0307 0.7331 0.070 Uiso 1 1 calc R
C18 C 0.2488(3) 0.3992(5) 0.7998(2) 0.049(2) Uani 1 1 d .
H18A H 0.2567 0.4104 0.7766 0.058 Uiso 1 1 calc R
H18B H 0.2187 0.4111 0.7890 0.058 Uiso 1 1 calc R
C59 C 0.3624(3) 0.4215(5) 1.1249(3) 0.056(2) Uani 1 1 d .
H59 H 0.3361 0.4329 1.1241 0.067 Uiso 1 1 calc R
C6 C 0.2324(3) -0.1785(6) 0.8154(3) 0.069(3) Uani 1 1 d .
H6A H 0.2338 -0.1307 0.8012 0.103 Uiso 1 1 calc GR
H6B H 0.2100 -0.2112 0.7952 0.103 Uiso 1 1 calc GR
H6C H 0.2591 -0.2059 0.8256 0.103 Uiso 1 1 calc GR
C61 C 0.4729(3) 0.4365(6) 1.0366(3) 0.056(2) Uani 1 1 d .
C74 C 0.3797(3) 0.2538(6) 0.8449(3) 0.060(2) Uani 1 1 d .
C21 C 0.2920(3) 0.5931(5) 0.8623(3) 0.068(3) Uani 1 1 d .
H21A H 0.2942 0.5775 0.8902 0.101 Uiso 1 1 calc GR
H21B H 0.2818 0.6463 0.8562 0.101 Uiso 1 1 calc GR
H21C H 0.3196 0.5898 0.8627 0.101 Uiso 1 1 calc GR
C48 C 0.3410(3) 0.5658(5) 1.0342(3) 0.057(2) Uani 1 1 d .
H48 H 0.3574 0.5221 1.0480 0.069 Uiso 1 1 calc R
C15 C 0.3368(3) -0.1525(6) 0.7982(3) 0.064(3) Uani 1 1 d .
H15 H 0.3186 -0.1725 0.8090 0.077 Uiso 1 1 calc R
C8 C 0.1781(3) -0.1234(6) 0.8356(3) 0.072(3) Uani 1 1 d .
H8A H 0.1688 -0.1218 0.8581 0.108 Uiso 1 1 calc GR
H8B H 0.1588 -0.1553 0.8120 0.108 Uiso 1 1 calc GR
H8C H 0.1784 -0.0710 0.8253 0.108 Uiso 1 1 calc GR
C49 C 0.3495(3) 0.6387(7) 1.0552(3) 0.076(3) Uani 1 1 d .
H49 H 0.3722 0.6434 1.0828 0.091 Uiso 1 1 calc R
C7 C 0.2245(3) -0.2356(5) 0.8788(3) 0.074(3) Uani 1 1 d .
H7A H 0.2522 -0.2592 0.8893 0.111 Uiso 1 1 calc GR
H7B H 0.2034 -0.2715 0.8594 0.111 Uiso 1 1 calc GR
H7C H 0.2185 -0.2238 0.9029 0.111 Uiso 1 1 calc GR
C11 C 0.3737(3) -0.0435(6) 0.7862(3) 0.063(3) Uani 1 1 d .
H11 H 0.3806 0.0097 0.7894 0.076 Uiso 1 1 calc R
C50 C 0.3250(4) 0.7033(6) 1.0358(4) 0.078(3) Uani 1 1 d .
H50 H 0.3305 0.7510 1.0506 0.094 Uiso 1 1 calc R
C75 C 0.3916(3) 0.2444(6) 0.8082(3) 0.065(3) Uani 1 1 d .
C27 C 0.4276(3) 0.0286(6) 0.9977(3) 0.068(3) Uani 1 1 d .
H27A H 0.4299 -0.0108 0.9784 0.081 Uiso 1 1 calc R
H27B H 0.4114 0.0061 1.0117 0.081 Uiso 1 1 calc R
C26 C 0.4718(3) 0.0504(6) 1.0320(3) 0.073(3) Uani 1 1 d .
H26A H 0.4827 0.0091 1.0537 0.087 Uiso 1 1 calc R
H26B H 0.4909 0.0558 1.0186 0.087 Uiso 1 1 calc R
C68 C 0.4970(3) 0.1542(6) 0.9148(3) 0.061(2) Uani 1 1 d .
C20 C 0.2606(3) 0.5379(5) 0.8266(3) 0.060(2) Uani 1 1 d .
C25 C 0.4417(3) 0.1197(6) 1.0752(3) 0.066(3) Uani 1 1 d .
H25A H 0.4540 0.1499 1.1021 0.079 Uiso 1 1 calc R
H25B H 0.4407 0.0651 1.0829 0.079 Uiso 1 1 calc R
C23 C 0.2164(3) 0.5514(5) 0.8241(3) 0.071(3) Uani 1 1 d .
H23A H 0.1962 0.5171 0.8025 0.107 Uiso 1 1 calc GR
H23B H 0.2081 0.6051 0.8162 0.107 Uiso 1 1 calc GR
H23C H 0.2172 0.5405 0.8519 0.107 Uiso 1 1 calc GR
C30 C 0.5133(3) 0.2281(6) 1.1103(3) 0.087(4) Uani 1 1 d .
H30A H 0.4927 0.2633 1.0898 0.130 Uiso 1 1 calc GR
H30B H 0.5409 0.2529 1.1228 0.130 Uiso 1 1 calc GR
H30C H 0.5053 0.2156 1.1329 0.130 Uiso 1 1 calc GR
C34 C 0.1173(3) 0.4594(6) 0.8369(3) 0.077(3) Uani 1 1 d .
H34 H 0.1391 0.4963 0.8447 0.092 Uiso 1 1 calc R
C62 C 0.5157(3) 0.4307(7) 1.0494(3) 0.080(3) Uani 1 1 d .
H62 H 0.5279 0.3842 1.0459 0.096 Uiso 1 1 calc R
C51 C 0.2922(4) 0.6971(6) 0.9945(3) 0.077(3) Uani 1 1 d .
H51 H 0.2759 0.7410 0.9809 0.093 Uiso 1 1 calc R
C56 C 0.4412(3) 0.3865(7) 1.1292(3) 0.082(4) Uani 1 1 d .
H56 H 0.4678 0.3747 1.1308 0.098 Uiso 1 1 calc R
C69 C 0.4885(3) 0.1307(7) 0.8736(4) 0.083(3) Uani 1 1 d .
H69 H 0.4614 0.1135 0.8545 0.099 Uiso 1 1 calc R
C28 C 0.5152(3) 0.1517(7) 1.0866(3) 0.074(3) Uani 1 1 d .
C44 C 0.0696(3) 0.1056(7) 0.7124(3) 0.091(4) Uani 1 1 d .
H44 H 0.0468 0.1387 0.7074 0.109 Uiso 1 1 calc R
C22 C 0.2609(3) 0.5641(6) 0.7836(3) 0.075(3) Uani 1 1 d .
H22A H 0.2886 0.5546 0.7852 0.113 Uiso 1 1 calc GR
H22B H 0.2545 0.6193 0.7792 0.113 Uiso 1 1 calc GR
H22C H 0.2399 0.5349 0.7598 0.113 Uiso 1 1 calc GR
C42 C 0.0984(3) -0.0052(7) 0.6912(3) 0.083(3) Uani 1 1 d .
H42 H 0.0952 -0.0457 0.6717 0.099 Uiso 1 1 calc R
C38 C 0.0433(4) 0.4295(9) 0.8080(4) 0.095(4) Uani 1 1 d .
H38 H 0.0152 0.4468 0.7965 0.114 Uiso 1 1 calc R
C80 C 0.3707(3) 0.1888(7) 0.7758(3) 0.079(3) Uani 1 1 d .
H80 H 0.3486 0.1591 0.7763 0.095 Uiso 1 1 calc R
C57 C 0.4374(3) 0.4430(7) 1.1566(3) 0.085(4) Uani 1 1 d .
H57 H 0.4616 0.4691 1.1766 0.102 Uiso 1 1 calc R
C58 C 0.3985(3) 0.4606(6) 1.1546(3) 0.075(3) Uani 1 1 d .
H58 H 0.3961 0.4985 1.1730 0.090 Uiso 1 1 calc R
C65 C 0.4554(3) 0.5056(6) 1.0405(4) 0.081(3) Uani 1 1 d .
H65 H 0.4260 0.5097 1.0301 0.097 Uiso 1 1 calc R
C43 C 0.0652(3) 0.0453(8) 0.6836(3) 0.095(4) Uani 1 1 d .
H43 H 0.0394 0.0390 0.6588 0.114 Uiso 1 1 calc R
C37 C 0.0518(3) 0.3502(9) 0.8125(3) 0.090(4) Uani 1 1 d .
H37 H 0.0295 0.3142 0.8037 0.108 Uiso 1 1 calc R
C31 C 0.5428(3) 0.1699(7) 1.0630(4) 0.099(4) Uani 1 1 d .
H31A H 0.5440 0.1242 1.0471 0.148 Uiso 1 1 calc GR
H31B H 0.5711 0.1838 1.0841 0.148 Uiso 1 1 calc GR
H31C H 0.5304 0.2129 1.0432 0.148 Uiso 1 1 calc GR
C35 C 0.0752(4) 0.4829(9) 0.8200(4) 0.107(4) Uani 1 1 d .
H35 H 0.0687 0.5363 0.8169 0.128 Uiso 1 1 calc R
C12 C 0.3904(3) -0.0924(8) 0.7653(3) 0.081(3) Uani 1 1 d .
H12 H 0.4074 -0.0718 0.7532 0.098 Uiso 1 1 calc R
C14 C 0.3541(4) -0.2031(7) 0.7777(4) 0.090(4) Uani 1 1 d .
H14 H 0.3473 -0.2563 0.7743 0.109 Uiso 1 1 calc R
C13 C 0.3816(4) -0.1719(8) 0.7625(4) 0.094(4) Uani 1 1 d .
H13 H 0.3943 -0.2052 0.7502 0.113 Uiso 1 1 calc R
C64 C 0.5239(5) 0.5659(8) 1.0733(4) 0.105(5) Uani 1 1 d .
H64 H 0.5413 0.6092 1.0858 0.126 Uiso 1 1 calc R
C63 C 0.5406(4) 0.4973(9) 1.0680(4) 0.105(5) Uani 1 1 d .
H63 H 0.5699 0.4944 1.0772 0.126 Uiso 1 1 calc R
C29 C 0.5371(3) 0.0864(7) 1.1211(3) 0.113(5) Uani 1 1 d .
H29A H 0.5178 0.0686 1.1322 0.170 Uiso 1 1 calc GR
H29B H 0.5624 0.1072 1.1445 0.170 Uiso 1 1 calc GR
H29C H 0.5445 0.0431 1.1078 0.170 Uiso 1 1 calc GR
C66 C 0.4813(4) 0.5704(7) 1.0601(4) 0.103(4) Uani 1 1 d .
H66 H 0.4693 0.6167 1.0640 0.124 Uiso 1 1 calc R
C70 C 0.5374(4) 0.1790(8) 0.9429(4) 0.103(4) Uani 1 1 d .
H70 H 0.5428 0.1973 0.9705 0.124 Uiso 1 1 calc R
C79 C 0.3831(4) 0.1777(9) 0.7423(4) 0.111(5) Uani 1 1 d .
H79 H 0.3688 0.1414 0.7203 0.133 Uiso 1 1 calc R
C77 C 0.4362(5) 0.2774(11) 0.7720(5) 0.144(7) Uani 1 1 d .
H77 H 0.4566 0.3097 0.7697 0.173 Uiso 1 1 calc R
C76 C 0.4254(4) 0.2862(8) 0.8064(4) 0.109(4) Uani 1 1 d .
H76 H 0.4411 0.3210 0.8288 0.130 Uiso 1 1 calc R
C78 C 0.4165(5) 0.2209(10) 0.7422(5) 0.125(6) Uani 1 1 d .
H78 H 0.4256 0.2106 0.7210 0.150 Uiso 1 1 calc R
C73 C 0.5211(5) 0.1326(10) 0.8606(5) 0.134(6) Uani 1 1 d .
H73 H 0.5152 0.1189 0.8322 0.160 Uiso 1 1 calc R
C71 C 0.5704(5) 0.1770(12) 0.9304(6) 0.166(8) Uani 1 1 d .
H71 H 0.5980 0.1908 0.9500 0.199 Uiso 1 1 calc R
C72 C 0.5614(5) 0.1544(12) 0.8891(6) 0.165(8) Uani 1 1 d .
H72 H 0.5830 0.1538 0.8803 0.198 Uiso 1 1 calc R
H3 H 0.389(3) 0.263(8) 0.920(3) 0.19(7) Uiso 1 1 d D
H2 H 0.2497(15) 0.319(4) 0.9423(18) 0.025(19) Uiso 1 1 d D
H4 H 0.2799(16) 0.1379(12) 0.8283(8) 0.008(15) Uiso 1 1 d D
H1 H 0.3126(12) 0.137(4) 0.954(3) 0.11(4) Uiso 1 1 d D

loop_
_atom_site_aniso_label
_atom_site_aniso_U_11
_atom_site_aniso_U_22
_atom_site_aniso_U_33
_atom_site_aniso_U_23
_atom_site_aniso_U_13
_atom_site_aniso_U_12
Dy1 0.0323(2) 0.0359(2) 0.03612(19) -0.00519(15) 0.01195(16) 0.00024(15)
Dy3 0.0328(2) 0.0344(2) 0.0392(2) -0.00651(15) 0.01418(16) -0.00083(15)
Dy2 0.0354(2) 0.0435(2) 0.0452(2) -0.01084(17) 0.01592(17) 0.00016(16)
Cr1 0.0300(7) 0.0479(8) 0.0441(7) -0.0109(6) 0.0104(6) 0.0038(6)
Cr2 0.0363(7) 0.0316(7) 0.0387(6) -0.0068(5) 0.0144(5) 0.0008(5)
Cr3 0.0348(7) 0.0323(7) 0.0346(6) -0.0008(5) 0.0108(5) 0.0018(5)
O2 0.033(3) 0.027(3) 0.036(3) -0.008(2) 0.016(2) -0.001(2)
O10 0.029(3) 0.045(3) 0.041(3) 0.001(2) 0.013(2) -0.004(2)
O26 0.039(3) 0.042(3) 0.046(3) -0.010(2) 0.022(3) -0.001(2)
O4 0.042(3) 0.036(3) 0.040(3) -0.002(2) 0.023(3) -0.002(2)
O3 0.036(3) 0.034(3) 0.042(3) -0.012(2) 0.018(2) 0.001(2)
O1 0.030(3) 0.026(3) 0.042(3) -0.008(2) 0.018(2) -0.002(2)
O8 0.043(3) 0.032(3) 0.040(3) -0.001(2) 0.023(2) 0.000(2)
O9 0.046(3) 0.032(3) 0.037(3) -0.003(2) 0.019(2) -0.001(2)
O11 0.034(3) 0.048(4) 0.062(4) -0.019(3) 0.011(3) -0.007(2)
O23 0.044(3) 0.052(4) 0.058(3) 0.001(3) 0.023(3) -0.005(3)
O7 0.038(3) 0.040(3) 0.044(3) -0.003(2) 0.014(2) 0.005(2)
O20 0.036(3) 0.046(3) 0.047(3) -0.003(3) 0.013(3) 0.007(2)
O25 0.037(3) 0.038(3) 0.039(3) -0.005(2) 0.016(2) 0.003(2)
O5 0.039(3) 0.041(3) 0.040(3) -0.004(2) 0.016(2) 0.004(2)
O17 0.039(3) 0.042(3) 0.042(3) -0.008(2) 0.014(2) 0.000(2)
O12 0.032(3) 0.053(4) 0.055(3) -0.014(3) 0.012(3) -0.005(3)
O19 0.031(3) 0.038(3) 0.063(4) -0.001(3) 0.015(3) 0.008(2)
O18 0.041(3) 0.041(3) 0.037(3) -0.013(2) 0.008(2) 0.000(2)
O21 0.045(3) 0.034(3) 0.039(3) 0.001(2) 0.009(2) 0.003(2)
O22 0.052(3) 0.033(3) 0.036(3) -0.006(2) 0.013(3) -0.002(2)
O13 0.033(3) 0.071(4) 0.063(4) -0.026(3) 0.022(3) -0.002(3)
O6 0.041(3) 0.045(3) 0.046(3) -0.008(3) 0.008(3) 0.011(2)
O14 0.041(3) 0.072(4) 0.063(4) -0.018(3) 0.029(3) 0.001(3)
O16 0.044(3) 0.048(4) 0.051(3) -0.015(3) 0.024(3) 0.000(3)
O27 0.049(4) 0.061(4) 0.047(3) -0.010(3) 0.011(3) -0.009(3)
O15 0.056(4) 0.047(4) 0.065(4) -0.027(3) 0.034(3) -0.008(3)
N2 0.056(4) 0.028(4) 0.057(4) -0.007(3) 0.025(4) 0.000(3)
N3 0.050(4) 0.039(4) 0.043(4) 0.001(3) 0.018(3) 0.003(3)
O24 0.095(5) 0.079(5) 0.094(5) -0.026(4) 0.063(5) -0.029(4)
C19 0.073(6) 0.039(5) 0.038(4) -0.001(4) 0.021(4) 0.000(4)
C32 0.030(4) 0.059(6) 0.032(4) -0.002(4) 0.008(3) 0.013(4)
C53 0.037(4) 0.029(4) 0.034(4) -0.002(3) 0.010(3) -0.004(3)
C60 0.047(5) 0.045(5) 0.044(4) -0.004(4) 0.017(4) -0.011(4)
C54 0.035(4) 0.045(5) 0.032(4) -0.005(3) 0.010(3) -0.002(3)
C1 0.057(6) 0.043(5) 0.067(6) 0.006(4) 0.013(5) 0.002(4)
N1 0.034(4) 0.071(5) 0.047(4) -0.008(4) 0.003(3) 0.017(3)
C33 0.030(4) 0.079(7) 0.040(4) 0.003(4) 0.011(4) 0.015(4)
C39 0.038(5) 0.042(5) 0.046(4) -0.005(4) 0.022(4) -0.008(4)
C2 0.074(6) 0.038(5) 0.065(6) 0.006(4) 0.031(5) 0.008(4)
C5 0.077(6) 0.022(4) 0.059(5) -0.005(4) 0.026(5) -0.012(4)
C4 0.074(6) 0.043(5) 0.055(5) -0.004(4) 0.035(5) -0.005(4)
C47 0.049(5) 0.036(5) 0.052(5) -0.006(4) 0.026(4) -0.005(4)
C16 0.069(6) 0.049(6) 0.060(5) 0.009(4) 0.035(5) 0.006(4)
C45 0.056(6) 0.049(6) 0.063(6) -0.012(4) 0.013(5) 0.003(4)
C52 0.080(7) 0.040(5) 0.062(6) -0.007(4) 0.028(5) 0.006(5)
C9 0.059(6) 0.043(5) 0.040(4) -0.008(4) 0.025(4) 0.011(4)
C17 0.041(5) 0.041(5) 0.058(5) -0.001(4) 0.022(4) -0.001(4)
C24 0.053(5) 0.056(6) 0.050(5) 0.008(4) 0.021(4) 0.018(4)
C55 0.045(5) 0.072(7) 0.048(5) -0.014(4) 0.019(4) -0.001(4)
C36 0.040(5) 0.086(8) 0.062(6) 0.010(5) 0.022(5) 0.013(5)
C46 0.042(5) 0.032(4) 0.047(4) 0.001(3) 0.026(4) -0.001(3)
C3 0.068(6) 0.034(5) 0.050(5) 0.000(4) 0.032(4) -0.005(4)
C10 0.045(5) 0.057(6) 0.042(4) -0.016(4) 0.014(4) 0.003(4)
C67 0.040(5) 0.050(6) 0.064(6) -0.010(4) 0.027(4) 0.004(4)
C40 0.035(4) 0.054(5) 0.044(4) -0.011(4) 0.013(4) -0.003(4)
C41 0.044(5) 0.061(6) 0.056(5) -0.016(5) 0.011(4) 0.005(4)
C18 0.070(6) 0.037(5) 0.041(4) -0.004(4) 0.027(4) -0.001(4)
C59 0.042(5) 0.066(6) 0.054(5) -0.011(4) 0.017(4) -0.009(4)
C6 0.083(7) 0.056(6) 0.073(6) -0.014(5) 0.040(6) -0.026(5)
C61 0.040(5) 0.071(7) 0.052(5) -0.002(5) 0.015(4) -0.019(4)
C74 0.077(7) 0.053(6) 0.066(6) -0.004(5) 0.046(6) 0.005(5)
C21 0.095(8) 0.039(5) 0.066(6) -0.001(4) 0.034(6) -0.013(5)
C48 0.069(6) 0.042(5) 0.050(5) -0.017(4) 0.017(5) -0.008(4)
C15 0.062(6) 0.061(7) 0.069(6) -0.019(5) 0.028(5) 0.006(5)
C8 0.064(7) 0.052(6) 0.100(8) -0.006(6) 0.037(6) -0.009(5)
C49 0.081(8) 0.073(8) 0.068(6) -0.029(6) 0.027(6) -0.023(6)
C7 0.100(8) 0.029(5) 0.088(7) -0.004(5) 0.038(6) -0.014(5)
C11 0.065(6) 0.067(7) 0.050(5) -0.005(5) 0.019(5) 0.022(5)
C50 0.118(10) 0.046(7) 0.087(8) -0.021(6) 0.061(8) -0.013(6)
C75 0.075(7) 0.051(6) 0.067(6) -0.002(5) 0.030(5) -0.008(5)
C27 0.059(6) 0.057(6) 0.072(6) -0.008(5) 0.016(5) 0.017(5)
C26 0.060(6) 0.066(7) 0.063(6) -0.017(5) 0.000(5) 0.028(5)
C68 0.051(6) 0.061(6) 0.081(7) -0.006(5) 0.038(5) -0.002(5)
C20 0.077(7) 0.038(5) 0.058(5) 0.015(4) 0.023(5) 0.008(4)
C25 0.050(6) 0.067(7) 0.063(6) 0.009(5) 0.009(5) 0.020(5)
C23 0.064(6) 0.050(6) 0.088(7) 0.010(5) 0.024(6) 0.011(5)
C30 0.070(7) 0.093(9) 0.064(6) -0.021(6) 0.000(5) 0.007(6)
C34 0.058(6) 0.064(7) 0.089(7) 0.006(6) 0.016(6) 0.034(5)
C62 0.053(6) 0.098(9) 0.078(7) -0.009(6) 0.020(5) -0.036(6)
C51 0.119(9) 0.041(6) 0.077(7) 0.002(5) 0.049(7) 0.005(6)
C56 0.034(5) 0.126(11) 0.083(7) -0.035(7) 0.023(5) -0.007(6)
C69 0.071(7) 0.105(10) 0.086(8) -0.016(7) 0.048(6) -0.001(6)
C28 0.035(5) 0.095(9) 0.065(6) -0.016(6) -0.003(5) 0.019(5)
C44 0.045(6) 0.109(10) 0.078(7) -0.019(7) -0.008(5) 0.019(6)
C22 0.108(8) 0.054(6) 0.059(6) 0.020(5) 0.033(6) 0.010(6)
C42 0.054(7) 0.108(10) 0.060(6) -0.032(6) 0.001(5) 0.002(6)
C38 0.048(7) 0.143(14) 0.089(8) 0.018(9) 0.025(7) 0.044(8)
C80 0.072(7) 0.093(9) 0.082(7) 0.007(6) 0.043(6) -0.017(6)
C57 0.054(6) 0.115(10) 0.083(7) -0.044(7) 0.029(6) -0.030(6)
C58 0.077(7) 0.080(8) 0.069(6) -0.035(6) 0.035(6) -0.019(6)
C65 0.061(7) 0.058(7) 0.110(9) -0.020(6) 0.026(6) -0.025(5)
C43 0.054(7) 0.125(11) 0.069(7) -0.023(7) -0.006(6) -0.010(7)
C37 0.041(6) 0.141(13) 0.081(8) 0.015(8) 0.021(6) 0.018(7)
C31 0.037(6) 0.127(11) 0.097(9) -0.041(8) -0.001(6) 0.005(6)
C35 0.092(10) 0.122(13) 0.095(9) 0.017(8) 0.032(8) 0.043(9)
C12 0.083(8) 0.107(10) 0.067(7) -0.003(7) 0.045(6) 0.016(7)
C14 0.102(9) 0.076(8) 0.103(9) -0.043(7) 0.054(8) 0.009(7)
C13 0.120(10) 0.093(10) 0.099(9) -0.017(7) 0.076(8) 0.016(8)
C64 0.104(11) 0.086(10) 0.101(10) -0.018(8) 0.024(8) -0.056(8)
C63 0.063(8) 0.134(13) 0.093(9) -0.003(9) 0.012(7) -0.054(8)
C29 0.081(8) 0.108(10) 0.080(8) -0.007(7) -0.029(6) 0.039(7)
C66 0.104(10) 0.073(9) 0.126(11) -0.040(8) 0.045(9) -0.028(7)
C70 0.074(8) 0.133(12) 0.124(10) -0.048(9) 0.063(8) -0.024(8)
C79 0.111(11) 0.150(14) 0.066(8) -0.019(8) 0.035(8) -0.004(10)
C77 0.182(16) 0.162(17) 0.136(14) -0.050(12) 0.115(13) -0.066(13)
C76 0.127(11) 0.100(11) 0.124(11) -0.020(8) 0.079(10) -0.033(9)
C78 0.144(14) 0.158(17) 0.119(12) -0.003(11) 0.100(12) -0.014(12)
C73 0.109(11) 0.199(19) 0.128(12) -0.045(12) 0.085(11) -0.002(11)
C71 0.090(11) 0.25(2) 0.196(18) -0.078(17) 0.098(13) -0.076(12)
C72 0.114(13) 0.25(2) 0.184(19) -0.063(17) 0.112(14) -0.033(14)

loop_
_atom_type_symbol
_atom_type_description
_atom_type_scat_dispersion_real
_atom_type_scat_dispersion_imag
_atom_type_scat_source
C C 0.0033 0.0016 'International Tables Vol C Tables 4.2.6.8 and 6.1.1.4'
H H 0.0000 0.0000 'International Tables Vol C Tables 4.2.6.8 and 6.1.1.4'
Cr Cr 0.3209 0.6236 'International Tables Vol C Tables 4.2.6.8 and 6.1.1.4'
Dy Dy -0.1892 4.4098 'International Tables Vol C Tables 4.2.6.8 and 6.1.1.4'
N N 0.0061 0.0033 'International Tables Vol C Tables 4.2.6.8 and 6.1.1.4'
O O 0.0106 0.0060 'International Tables Vol C Tables 4.2.6.8 and 6.1.1.4'

loop_
_geom_angle_atom_site_label_1
_geom_angle_atom_site_label_2
_geom_angle_atom_site_label_3
_geom_angle
_geom_angle_site_symmetry_1
_geom_angle_site_symmetry_3
Cr1 Dy1 Dy3 112.61(2) . .
Cr1 Dy1 Cr3 138.24(3) . .
Cr3 Dy1 Dy3 54.18(2) . .
O2 Dy1 Dy3 35.03(11) . .
O2 Dy1 Cr1 147.56(11) . .
O2 Dy1 Cr3 34.80(11) . .
O2 Dy1 O3 120.59(15) . .
O10 Dy1 Dy3 75.14(12) . .
O10 Dy1 Cr1 109.59(12) . .
O10 Dy1 Cr3 33.13(11) . .
O10 Dy1 O2 67.26(16) . .
O10 Dy1 O3 77.27(18) . .
O10 Dy1 O1 96.81(17) . .
O10 Dy1 O11 83.48(18) . .
O10 Dy1 O25 142.06(17) . .
O10 Dy1 O5 143.05(17) . .
O10 Dy1 O22 75.37(17) . .
O3 Dy1 Dy3 91.62(11) . .
O3 Dy1 Cr1 35.13(12) . .
O3 Dy1 Cr3 103.16(12) . .
O1 Dy1 Dy3 34.88(11) . .
O1 Dy1 Cr1 79.81(10) . .
O1 Dy1 Cr3 86.61(12) . .
O1 Dy1 O2 68.93(15) . .
O1 Dy1 O3 69.94(16) . .
O1 Dy1 O22 140.41(16) . .
O11 Dy1 Dy3 156.79(14) . .
O11 Dy1 Cr1 66.12(14) . .
O11 Dy1 Cr3 110.01(14) . .
O11 Dy1 O2 140.54(18) . .
O11 Dy1 O3 74.71(18) . .
O11 Dy1 O1 143.59(17) . .
O11 Dy1 O25 104.16(18) . .
O11 Dy1 O5 75.91(19) . .
O11 Dy1 O22 75.08(18) . .
O25 Dy1 Dy3 98.30(11) . .
O25 Dy1 Cr1 107.37(12) . .
O25 Dy1 Cr3 113.52(11) . .
O25 Dy1 O2 85.83(16) . .
O25 Dy1 O3 140.66(17) . .
O25 Dy1 O1 97.75(17) . .
O25 Dy1 O22 71.11(17) . .
O5 Dy1 Dy3 116.73(12) . .
O5 Dy1 Cr1 33.76(12) . .
O5 Dy1 Cr3 168.17(12) . .
O5 Dy1 O2 142.58(17) . .
O5 Dy1 O3 67.94(17) . .
O5 Dy1 O1 82.98(17) . .
O5 Dy1 O25 73.64(16) . .
O5 Dy1 O22 126.33(16) . .
O22 Dy1 Dy3 107.39(12) . .
O22 Dy1 Cr1 139.64(12) . .
O22 Dy1 Cr3 65.50(11) . .
O22 Dy1 O2 72.38(16) . .
O22 Dy1 O3 141.03(18) . .
Cr2 Dy3 Dy1 109.59(2) . .
Cr3 Dy3 Dy1 53.86(2) . .
Cr3 Dy3 Cr2 141.45(3) . .
O2 Dy3 Dy1 35.06(11) . .
O2 Dy3 Cr2 144.59(11) . .
O2 Dy3 Cr3 34.56(11) . .
O2 Dy3 O4 122.18(16) . .
O26 Dy3 Dy1 94.92(12) . .
O26 Dy3 Cr2 106.18(13) . .
O26 Dy3 Cr3 109.58(12) . .
O26 Dy3 O2 81.70(16) . .
O26 Dy3 O4 139.27(17) . .
O26 Dy3 O1 96.34(17) . .
O26 Dy3 O19 72.37(18) . .
O26 Dy3 O18 104.99(17) . .
O4 Dy3 Dy1 91.72(11) . .
O4 Dy3 Cr2 34.90(12) . .
O4 Dy3 Cr3 106.70(12) . .
O1 Dy3 Dy1 34.68(11) . .
O1 Dy3 Cr2 76.00(11) . .
O1 Dy3 Cr3 86.13(12) . .
O1 Dy3 O2 68.77(16) . .
O1 Dy3 O4 68.13(15) . .
O8 Dy3 Dy1 112.49(11) . .
O8 Dy3 Cr2 32.89(11) . .
O8 Dy3 Cr3 165.77(11) . .
O8 Dy3 O2 136.96(16) . .
O8 Dy3 O26 73.29(16) . .
O8 Dy3 O4 67.08(16) . .
O8 Dy3 O1 79.68(16) . .
O8 Dy3 O19 126.52(17) . .
O8 Dy3 O18 74.64(17) . .
O9 Dy3 Dy1 74.36(11) . .
O9 Dy3 Cr2 114.08(12) . .
O9 Dy3 Cr3 33.41(12) . .
O9 Dy3 O2 67.17(16) . .
O9 Dy3 O26 139.66(17) . .
O9 Dy3 O4 80.70(16) . .
O9 Dy3 O1 95.57(17) . .
O9 Dy3 O8 146.93(16) . .
O9 Dy3 O19 75.23(18) . .
O9 Dy3 O18 89.75(17) . .
O19 Dy3 Dy1 110.16(13) . .
O19 Dy3 Cr2 140.19(13) . .
O19 Dy3 Cr3 66.63(13) . .
O19 Dy3 O2 75.22(17) . .
O19 Dy3 O4 141.13(17) . .
O19 Dy3 O1 143.52(17) . .
O18 Dy3 Dy1 160.09(13) . .
O18 Dy3 Cr2 65.63(12) . .
O18 Dy3 Cr3 116.78(13) . .
O18 Dy3 O2 146.96(17) . .
O18 Dy3 O4 73.60(16) . .
O18 Dy3 O1 139.86(16) . .
O18 Dy3 O19 76.20(17) . .
Cr1 Dy2 Cr2 143.79(3) . .
O4 Dy2 Cr1 145.75(11) . .
O4 Dy2 Cr2 34.84(12) . .
O4 Dy2 O1 68.33(15) . .
O4 Dy2 O7 67.75(16) . .
O4 Dy2 O14 142.82(17) . .
O3 Dy2 Cr1 35.13(12) . .
O3 Dy2 Cr2 143.60(12) . .
O3 Dy2 O4 118.70(16) . .
O3 Dy2 O1 69.32(16) . .
O3 Dy2 O7 138.71(18) . .
O3 Dy2 O14 78.43(18) . .
O1 Dy2 Cr1 78.90(11) . .
O1 Dy2 Cr2 75.48(11) . .
O23 Dy2 Cr1 107.14(14) . .
O23 Dy2 Cr2 105.32(13) . .
O23 Dy2 O4 76.09(17) . .
O23 Dy2 O3 78.76(19) . .
O23 Dy2 O1 109.57(18) . .
O23 Dy2 O7 137.30(18) . .
O23 Dy2 O6 138.66(19) . .
O23 Dy2 O14 75.6(2) . .
O23 Dy2 O15 77.7(2) . .
O7 Dy2 Cr1 115.51(12) . .
O7 Dy2 Cr2 33.83(11) . .
O7 Dy2 O1 77.74(16) . .
O7 Dy2 O14 122.76(19) . .
O6 Dy2 Cr1 34.75(14) . .
O6 Dy2 Cr2 116.00(14) . .
O6 Dy2 O4 142.38(18) . .
O6 Dy2 O3 69.04(18) . .
O6 Dy2 O1 82.98(17) . .
O6 Dy2 O7 83.16(18) . .
O6 Dy2 O14 73.13(19) . .
O6 Dy2 O15 117.46(19) . .
O14 Dy2 Cr1 66.92(13) . .
O14 Dy2 Cr2 137.94(14) . .
O14 Dy2 O1 145.11(17) . .
O15 Dy2 Cr1 137.09(13) . .
O15 Dy2 Cr2 65.86(13) . .
O15 Dy2 O4 77.16(17) . .
O15 Dy2 O3 147.08(19) . .
O15 Dy2 O1 141.07(17) . .
O15 Dy2 O7 72.84(18) . .
O15 Dy2 O14 73.63(18) . .
Dy2 Cr1 Dy1 72.95(2) . .
O3 Cr1 Dy1 45.80(15) . .
O3 Cr1 Dy2 44.46(15) . .
O3 Cr1 O12 92.7(2) . .
O3 Cr1 O13 92.6(2) . .
O3 Cr1 N1 164.2(3) . .
O5 Cr1 Dy1 42.91(15) . .
O5 Cr1 Dy2 96.42(15) . .
O5 Cr1 O3 87.4(2) . .
O5 Cr1 O12 91.1(2) . .
O5 Cr1 O13 178.4(2) . .
O5 Cr1 O6 90.5(2) . .
O5 Cr1 N1 82.9(2) . .
O12 Cr1 Dy1 83.96(16) . .
O12 Cr1 Dy2 135.70(17) . .
O12 Cr1 O13 87.3(2) . .
O12 Cr1 N1 99.9(3) . .
O13 Cr1 Dy1 136.65(18) . .
O13 Cr1 Dy2 84.62(16) . .
O13 Cr1 N1 97.5(3) . .
O6 Cr1 Dy1 96.37(15) . .
O6 Cr1 Dy2 42.76(15) . .
O6 Cr1 O3 86.1(2) . .
O6 Cr1 O12 177.9(2) . .
O6 Cr1 O13 91.0(2) . .
O6 Cr1 N1 81.6(2) . .
N1 Cr1 Dy1 125.86(19) . .
N1 Cr1 Dy2 124.3(2) . .
Dy2 Cr2 Dy3 72.78(2) . .
O4 Cr2 Dy3 45.98(14) . .
O4 Cr2 Dy2 43.70(14) . .
O4 Cr2 O17 91.2(2) . .
O4 Cr2 O16 96.3(2) . .
O4 Cr2 N2 163.9(2) . .
O8 Cr2 Dy3 41.81(15) . .
O8 Cr2 Dy2 97.35(15) . .
O8 Cr2 O4 86.8(2) . .
O8 Cr2 O7 91.8(2) . .
O8 Cr2 O17 91.6(2) . .
O8 Cr2 O16 177.0(2) . .
O8 Cr2 N2 82.0(2) . .
O7 Cr2 Dy3 96.17(15) . .
O7 Cr2 Dy2 43.70(16) . .
O7 Cr2 O4 86.1(2) . .
O7 Cr2 O17 175.5(2) . .
O7 Cr2 O16 88.6(2) . .
O7 Cr2 N2 82.8(2) . .
O17 Cr2 Dy3 84.54(15) . .
O17 Cr2 Dy2 132.90(16) . .
O17 Cr2 O16 88.1(2) . .
O17 Cr2 N2 100.5(2) . .
O16 Cr2 Dy3 141.11(17) . .
O16 Cr2 Dy2 85.02(15) . .
O16 Cr2 N2 95.1(2) . .
N2 Cr2 Dy3 123.77(17) . .
N2 Cr2 Dy2 126.50(18) . .
Dy1 Cr3 Dy3 71.96(2) . .
O2 Cr3 Dy1 45.08(13) . .
O2 Cr3 Dy3 44.70(13) . .
O2 Cr3 O20 92.9(2) . .
O2 Cr3 O21 94.1(2) . .
O2 Cr3 N3 162.6(2) . .
O10 Cr3 Dy1 40.70(15) . .
O10 Cr3 Dy3 95.28(16) . .
O10 Cr3 O2 84.9(2) . .
O10 Cr3 O9 91.5(2) . .
O10 Cr3 O20 176.9(2) . .
O10 Cr3 O21 90.4(2) . .
O10 Cr3 N3 82.6(2) . .
O9 Cr3 Dy1 94.53(15) . .
O9 Cr3 Dy3 41.05(14) . .
O9 Cr3 O2 84.7(2) . .
O9 Cr3 O20 90.4(2) . .
O9 Cr3 O21 177.6(2) . .
O9 Cr3 N3 83.7(2) . .
O20 Cr3 Dy1 136.67(16) . .
O20 Cr3 Dy3 84.58(16) . .
O20 Cr3 O21 87.6(2) . .
O20 Cr3 N3 100.0(2) . .
O21 Cr3 Dy1 86.01(14) . .
O21 Cr3 Dy3 137.31(15) . .
O21 Cr3 N3 97.9(2) . .
N3 Cr3 Dy1 123.28(17) . .
N3 Cr3 Dy3 124.75(17) . .
Dy3 O2 Dy1 109.90(18) . .
Cr3 O2 Dy1 100.12(19) . .
Cr3 O2 Dy3 100.74(19) . .
Cr3 O10 Dy1 106.2(2) . .
C17 O10 Dy1 134.4(4) . .
C17 O10 Cr3 114.1(4) . .
C53 O26 Dy3 139.8(5) 7_557 .
Dy2 O4 Dy3 111.74(18) . .
Cr2 O4 Dy3 99.12(19) . .
Cr2 O4 Dy2 101.5(2) . .
Dy2 O3 Dy1 111.5(2) . .
Cr1 O3 Dy1 99.1(2) . .
Cr1 O3 Dy2 100.4(2) . .
Dy1 O1 Dy3 110.44(18) . .
Dy1 O1 Dy2 108.97(17) . .
Dy3 O1 Dy2 110.42(18) . .
Cr2 O8 Dy3 105.3(2) . .
C3 O8 Dy3 129.8(4) . .
C3 O8 Cr2 111.9(4) . .
Cr3 O9 Dy3 105.5(2) . .
C19 O9 Dy3 138.8(4) . .
C19 O9 Cr3 115.7(4) . .
C60 O11 Dy1 137.5(5) . .
C74 O23 Dy2 127.0(6) . .
Cr2 O7 Dy2 102.5(2) . .
C1 O7 Dy2 138.6(5) . .
C1 O7 Cr2 115.9(5) . .
C32 O20 Cr3 127.1(5) . .
C53 O25 Dy1 138.5(5) . .
Cr1 O5 Dy1 103.3(2) . .
C24 O5 Dy1 132.0(4) . .
C24 O5 Cr1 111.7(5) . .
C39 O17 Cr2 126.2(5) . .
C60 O12 Cr1 127.4(5) . .
C32 O19 Dy3 135.7(5) . .
C39 O18 Dy3 135.4(5) . .
C46 O21 Cr3 124.6(5) . .
C46 O22 Dy1 135.3(5) . .
C67 O13 Cr1 127.9(5) . .
Cr1 O6 Dy2 102.5(2) . .
C27 O6 Dy2 138.4(5) . .
C27 O6 Cr1 115.9(5) . .
C67 O14 Dy2 133.5(5) . .
C9 O16 Cr2 125.5(5) . .
C9 O15 Dy2 136.2(5) . .
C2 N2 Cr2 99.2(5) . .
C2 N2 C5 111.1(6) . .
C5 N2 Cr2 121.4(5) . .
C4 N2 Cr2 106.2(5) . .
C4 N2 C2 109.7(6) . .
C4 N2 C5 108.7(6) . .
C16 N3 Cr3 103.3(4) . .
C16 N3 C20 111.5(7) . .
C18 N3 Cr3 98.9(5) . .
C18 N3 C16 108.9(6) . .
C18 N3 C20 111.5(6) . .
C20 N3 Cr3 121.6(5) . .
O9 C19 C18 110.3(6) . .
O20 C32 C33 115.7(8) . .
O19 C32 O20 125.9(7) . .
O19 C32 C33 118.4(8) . .
O26 C53 C54 118.5(6) 7_557 .
O25 C53 O26 122.9(6) . 7_557
O25 C53 C54 118.7(7) . .
O11 C60 O12 124.7(7) . .
O11 C60 C61 117.7(8) . .
O12 C60 C61 117.5(8) . .
C55 C54 C53 119.9(7) . .
C59 C54 C53 121.7(7) . .
C59 C54 C55 118.3(7) . .
O7 C1 C2 111.1(7) . .
C26 N1 Cr1 99.4(5) . .
C26 N1 C28 110.7(6) . .
C25 N1 Cr1 104.4(5) . .
C25 N1 C26 111.1(8) . .
C25 N1 C28 109.9(7) . .
C28 N1 Cr1 120.7(6) . .
C36 C33 C32 118.0(8) . .
C34 C33 C32 120.8(9) . .
C34 C33 C36 121.2(8) . .
O17 C39 C40 115.3(7) . .
O18 C39 O17 127.1(7) . .
O18 C39 C40 117.6(7) . .
N2 C2 C1 110.7(7) . .
C6 C5 N2 109.9(7) . .
C6 C5 C8 107.4(8) . .
C6 C5 C7 109.0(7) . .
C8 C5 N2 109.7(7) . .
C7 C5 N2 111.8(7) . .
C7 C5 C8 108.9(8) . .
N2 C4 C3 112.2(7) . .
C52 C47 C46 122.5(7) . .
C52 C47 C48 119.2(8) . .
C48 C47 C46 118.3(7) . .
C17 C16 N3 111.8(7) . .
C44 C45 C40 120.1(9) . .
C47 C52 C51 120.5(9) . .
O16 C9 C10 117.7(7) . .
O15 C9 O16 125.7(7) . .
O15 C9 C10 116.6(8) . .
O10 C17 C16 108.2(6) . .
O5 C24 C25 108.6(7) . .
C56 C55 C54 120.2(8) . .
C33 C36 C37 118.2(10) . .
O21 C46 C47 116.2(7) . .
O22 C46 O21 125.9(7) . .
O22 C46 C47 117.9(7) . .
O8 C3 C4 109.7(6) . .
C15 C10 C9 120.4(8) . .
C15 C10 C11 119.9(8) . .
C11 C10 C9 119.6(8) . .
O13 C67 C68 115.9(8) . .
O14 C67 O13 126.4(8) . .
O14 C67 C68 117.8(8) . .
C45 C40 C39 118.7(7) . .
C41 C40 C39 122.6(7) . .
C41 C40 C45 118.6(7) . .
C40 C41 C42 121.9(9) . .
N3 C18 C19 113.5(6) . .
C54 C59 C58 121.6(8) . .
C62 C61 C60 119.9(9) . .
C65 C61 C60 119.5(8) . .
C65 C61 C62 120.5(9) . .
O23 C74 O24 124.2(8) . .
O23 C74 C75 119.8(9) . .
O24 C74 C75 115.9(9) . .
C47 C48 C49 119.5(9) . .
C10 C15 C14 120.0(10) . .
C50 C49 C48 121.2(10) . .
C10 C11 C12 120.6(10) . .
C49 C50 C51 119.6(9) . .
C80 C75 C74 119.8(9) . .
C80 C75 C76 117.6(10) . .
C76 C75 C74 122.5(10) . .
O6 C27 C26 110.9(8) . .
N1 C26 C27 110.0(7) . .
C69 C68 C67 119.9(9) . .
C69 C68 C70 119.9(9) . .
C70 C68 C67 120.2(9) . .
N3 C20 C21 111.0(7) . .
N3 C20 C22 112.2(7) . .
C23 C20 N3 110.3(7) . .
C23 C20 C21 107.5(8) . .
C23 C20 C22 109.8(8) . .
C22 C20 C21 105.9(8) . .
N1 C25 C24 114.0(7) . .
C35 C34 C33 118.6(11) . .
C61 C62 C63 117.5(12) . .
C50 C51 C52 120.0(10) . .
C57 C56 C55 119.6(8) . .
C68 C69 C73 119.3(11) . .
N1 C28 C30 110.7(7) . .
N1 C28 C29 111.1(9) . .
C30 C28 C29 108.9(9) . .
C31 C28 N1 110.0(8) . .
C31 C28 C30 106.8(10) . .
C31 C28 C29 109.3(9) . .
C43 C44 C45 119.3(10) . .
C41 C42 C43 119.3(10) . .
C35 C38 C37 121.2(11) . .
C75 C80 C79 119.8(11) . .
C58 C57 C56 120.6(9) . .
C57 C58 C59 119.6(9) . .
C61 C65 C66 120.4(11) . .
C42 C43 C44 120.8(9) . .
C38 C37 C36 119.8(12) . .
C38 C35 C34 121.0(13) . .
C13 C12 C11 119.3(11) . .
C13 C14 C15 118.7(11) . .
C12 C13 C14 121.4(11) . .
C63 C64 C66 118.8(11) . .
C64 C63 C62 122.6(12) . .
C64 C66 C65 120.0(12) . .
C68 C70 C71 120.4(12) . .
C78 C79 C80 119.9(12) . .
C78 C77 C76 118.4(14) . .
C77 C76 C75 122.2(13) . .
C77 C78 C79 121.8(13) . .
C72 C73 C69 120.5(13) . .
C72 C71 C70 119.1(14) . .
C71 C72 C73 120.7(14) . .

loop_
_geom_bond_atom_site_label_1
_geom_bond_atom_site_label_2
_geom_bond_distance
_geom_bond_site_symmetry_2
Dy1 Dy3 3.9789(5) .
Dy1 Cr1 3.3788(12) .
Dy1 Cr3 3.3796(11) .
Dy1 O2 2.431(5) .
Dy1 O10 2.294(5) .
Dy1 O3 2.453(5) .
Dy1 O1 2.416(5) .
Dy1 O11 2.342(5) .
Dy1 O25 2.391(5) .
Dy1 O5 2.364(5) .
Dy1 O22 2.418(5) .
Dy3 Cr2 3.4268(12) .
Dy3 Cr3 3.3931(13) .
Dy3 O2 2.429(5) .
Dy3 O26 2.384(5) .
Dy3 O4 2.496(5) .
Dy3 O1 2.428(4) .
Dy3 O8 2.368(5) .
Dy3 O9 2.313(5) .
Dy3 O19 2.407(5) .
Dy3 O18 2.392(5) .
Dy2 Cr1 3.3652(12) .
Dy2 Cr2 3.4068(12) .
Dy2 O4 2.402(5) .
Dy2 O3 2.396(5) .
Dy2 O1 2.508(4) .
Dy2 O23 2.338(6) .
Dy2 O7 2.411(5) .
Dy2 O6 2.340(5) .
Dy2 O14 2.425(5) .
Dy2 O15 2.385(5) .
Cr1 O3 1.969(5) .
Cr1 O5 1.930(5) .
Cr1 O12 1.993(6) .
Cr1 O13 1.999(5) .
Cr1 O6 1.964(6) .
Cr1 N1 2.182(7) .
Cr2 O4 1.986(5) .
Cr2 O8 1.929(5) .
Cr2 O7 1.943(5) .
Cr2 O17 1.993(5) .
Cr2 O16 2.016(5) .
Cr2 N2 2.186(7) .
Cr3 O2 1.959(5) .
Cr3 O10 1.923(5) .
Cr3 O9 1.939(5) .
Cr3 O20 2.015(5) .
Cr3 O21 2.018(5) .
Cr3 N3 2.220(6) .
O10 C17 1.440(9) .
O26 C53 1.263(8) 7_557
O8 C3 1.418(8) .
O9 C19 1.409(8) .
O11 C60 1.244(9) .
O23 C74 1.252(10) .
O7 C1 1.421(9) .
O20 C32 1.291(9) .
O25 C53 1.258(8) .
O5 C24 1.403(9) .
O17 C39 1.269(9) .
O12 C60 1.272(9) .
O19 C32 1.245(9) .
O18 C39 1.254(9) .
O21 C46 1.287(8) .
O22 C46 1.244(8) .
O13 C67 1.270(9) .
O6 C27 1.408(10) .
O14 C67 1.246(9) .
O16 C9 1.284(9) .
O15 C9 1.259(9) .
N2 C2 1.507(10) .
N2 C5 1.553(9) .
N2 C4 1.503(9) .
N3 C16 1.529(10) .
N3 C18 1.488(9) .
N3 C20 1.532(10) .
O24 C74 1.257(11) .
C19 C18 1.490(10) .
C32 C33 1.517(10) .
C53 O26 1.263(8) 7_557
C53 C54 1.508(9) .
C60 C61 1.519(11) .
C54 C55 1.401(10) .
C54 C59 1.384(11) .
C1 C2 1.529(11) .
N1 C26 1.496(10) .
N1 C25 1.493(11) .
N1 C28 1.542(11) .
C33 C36 1.392(12) .
C33 C34 1.389(12) .
C39 C40 1.514(10) .
C5 C6 1.531(11) .
C5 C8 1.546(12) .
C5 C7 1.545(11) .
C4 C3 1.529(10) .
C47 C52 1.380(11) .
C47 C46 1.511(10) .
C47 C48 1.391(10) .
C16 C17 1.478(10) .
C45 C40 1.400(11) .
C45 C44 1.389(11) .
C52 C51 1.404(12) .
C9 C10 1.492(10) .
C24 C25 1.535(10) .
C55 C56 1.394(11) .
C36 C37 1.402(12) .
C10 C15 1.383(12) .
C10 C11 1.385(12) .
C67 C68 1.501(11) .
C40 C41 1.369(11) .
C41 C42 1.370(11) .
C59 C58 1.387(11) .
C61 C62 1.366(12) .
C61 C65 1.358(13) .
C74 C75 1.500(12) .
C21 C20 1.546(12) .
C48 C49 1.396(12) .
C15 C14 1.409(12) .
C49 C50 1.369(14) .
C11 C12 1.385(12) .
C50 C51 1.374(13) .
C75 C80 1.392(13) .
C75 C76 1.404(14) .
C27 C26 1.514(11) .
C68 C69 1.366(13) .
C68 C70 1.376(13) .
C20 C23 1.525(12) .
C20 C22 1.545(11) .
C30 C28 1.548(13) .
C34 C35 1.382(13) .
C62 C63 1.397(14) .
C56 C57 1.391(13) .
C69 C73 1.398(14) .
C28 C31 1.540(14) .
C28 C29 1.550(14) .
C44 C43 1.381(14) .
C42 C43 1.374(14) .
C38 C37 1.373(16) .
C38 C35 1.353(17) .
C80 C79 1.409(14) .
C57 C58 1.365(12) .
C65 C66 1.393(13) .
C12 C13 1.379(15) .
C14 C13 1.385(15) .
C64 C63 1.352(17) .
C64 C66 1.354(15) .
C70 C71 1.400(15) .
C79 C78 1.382(17) .
C77 C76 1.398(16) .
C77 C78 1.347(18) .
C73 C72 1.362(18) .
C71 C72 1.360(19) .
